data_4072366
loop_
_publ_author_name
'Lv, Kui'
'Cui, Dongmei'

_publ_section_title
;
 Tridentate CCC-Pincer Bis(carbene)-Ligated Rare-Earth Metal Dibromides.
 Synthesis and Characterization
;
_journal_issue 21
_journal_name_full Organometallics
_journal_page_first 5438
_journal_paper_doi 10.1021/om800801k
_journal_volume 27
_journal_year 2008
_chemical_formula_sum 'C44 H41 Br2 Lu N4 O3'
_chemical_formula_weight 1008.60
_chemical_name_systematic
; 
 ? 
;
_space_group_IT_number 2
_symmetry_cell_setting triclinic
_symmetry_space_group_name_Hall '-P 1'
_symmetry_space_group_name_H-M 'P -1'
_atom_sites_solution_hydrogens geom
_atom_sites_solution_primary direct
_atom_sites_solution_secondary difmap
_audit_creation_method SHELXL-97
_cell_angle_alpha 95.9980(10)
_cell_angle_beta 108.7460(10)
_cell_angle_gamma 108.7250(10)
_cell_formula_units_Z 2
_cell_length_a 12.5889(8)
_cell_length_b 13.6491(8)
_cell_length_c 15.9722(10)
_cell_measurement_temperature 273(2)
_cell_volume 2394.4(3)
_computing_structure_refinement 'SHELXL-97 (Sheldrick, 1997)'
_computing_structure_solution 'SHELXS-97 (Sheldrick, 1990)'
_diffrn_ambient_temperature 273(2)
_diffrn_measured_fraction_theta_full 0.975
_diffrn_measured_fraction_theta_max 0.975
_diffrn_radiation_monochromator graphite
_diffrn_radiation_source 'fine-focus sealed tube'
_diffrn_radiation_type MoK\a
_diffrn_radiation_wavelength 0.71073
_diffrn_reflns_av_R_equivalents 0.0189
_diffrn_reflns_av_sigmaI/netI 0.0449
_diffrn_reflns_limit_h_max 15
_diffrn_reflns_limit_h_min -15
_diffrn_reflns_limit_k_max 16
_diffrn_reflns_limit_k_min -16
_diffrn_reflns_limit_l_max 12
_diffrn_reflns_limit_l_min -19
_diffrn_reflns_number 13536
_diffrn_reflns_theta_full 26.05
_diffrn_reflns_theta_max 26.05
_diffrn_reflns_theta_min 1.62
_exptl_absorpt_coefficient_mu 3.768
_exptl_absorpt_correction_T_max 0.6820
_exptl_absorpt_correction_T_min 0.4527
_exptl_absorpt_correction_type multi-scan
_exptl_crystal_colour yellow
_exptl_crystal_density_diffrn 1.399
_exptl_crystal_density_method 'not measured'
_exptl_crystal_description block
_exptl_crystal_F_000 996
_exptl_crystal_size_max 0.25
_exptl_crystal_size_mid 0.17
_exptl_crystal_size_min 0.11
_refine_diff_density_max 1.865
_refine_diff_density_min -1.295
_refine_diff_density_rms 0.183
_refine_ls_extinction_method none
_refine_ls_goodness_of_fit_ref 1.059
_refine_ls_hydrogen_treatment constr
_refine_ls_matrix_type full
_refine_ls_number_parameters 493
_refine_ls_number_reflns 9211
_refine_ls_number_restraints 0
_refine_ls_restrained_S_all 1.059
_refine_ls_R_factor_all 0.0663
_refine_ls_R_factor_gt 0.0534
_refine_ls_shift/su_max 0.043
_refine_ls_shift/su_mean 0.002
_refine_ls_structure_factor_coef Fsqd
_refine_ls_weighting_details 'calc w=1/[\s^2^(Fo^2^)+(0.1116P)^2^+4.3645P] where P=(Fo^2^+2Fc^2^)/3'
_refine_ls_weighting_scheme calc
_refine_ls_wR_factor_gt 0.1660
_refine_ls_wR_factor_ref 0.1756
_reflns_number_gt 7614
_reflns_number_total 9211
_reflns_threshold_expression >2sigma(I)
_cod_data_source_file om800801k_si_001.cif
_cod_data_source_block complex_2
_cod_original_sg_symbol_H-M P-1
_cod_database_code 4072366

loop_
_symmetry_equiv_pos_as_xyz
'x, y, z'
'-x, -y, -z'

loop_
_atom_site_label
_atom_site_type_symbol
_atom_site_fract_x
_atom_site_fract_y
_atom_site_fract_z
_atom_site_U_iso_or_equiv
_atom_site_adp_type
_atom_site_occupancy
_atom_site_symmetry_multiplicity
_atom_site_calc_flag
_atom_site_refinement_flags
Lu1 Lu 0.03406(3) 0.13879(2) 0.27177(2) 0.03488(13) Uani 1 1 d .
N1 N 0.1470(5) 0.0367(5) 0.1351(4) 0.0367(13) Uani 1 1 d .
N2 N 0.2881(5) 0.1877(5) 0.2041(4) 0.0385(14) Uani 1 1 d .
N3 N -0.1462(6) -0.0095(5) 0.3660(4) 0.0429(15) Uani 1 1 d .
N4 N -0.2252(6) 0.1055(5) 0.3296(5) 0.0470(16) Uani 1 1 d .
O1 O 0.0851(5) 0.3285(4) 0.3079(4) 0.0487(13) Uani 1 1 d .
O2 O 0.4224(11) 0.9636(12) 0.3533(14) 0.175(7) Uani 1 1 d .
O3 O 0.4226(14) 0.2655(11) 1.0044(9) 0.161(5) Uani 1 1 d .
Br1 Br 0.20381(9) 0.17648(9) 0.43658(7) 0.0660(3) Uani 1 1 d .
Br2 Br -0.11896(9) 0.14363(9) 0.11141(6) 0.0643(3) Uani 1 1 d .
C1 C -0.0698(8) -0.2781(7) 0.2085(6) 0.055(2) Uani 1 1 d .
H1 H -0.0874 -0.3509 0.1977 0.065 Uiso 1 1 calc R
C2 C -0.0330(8) -0.2194(7) 0.1507(6) 0.053(2) Uani 1 1 d .
H2 H -0.0256 -0.2531 0.1003 0.064 Uiso 1 1 calc R
C3 C -0.0065(6) -0.1099(6) 0.1667(5) 0.0393(16) Uani 1 1 d .
C4 C 0.0277(7) -0.0511(6) 0.0978(5) 0.0413(17) Uani 1 1 d .
H4A H 0.0267 -0.1017 0.0498 0.050 Uiso 1 1 calc R
H4B H -0.0334 -0.0229 0.0706 0.050 Uiso 1 1 calc R
C5 C 0.2410(7) 0.0416(7) 0.1074(6) 0.0462(18) Uani 1 1 d .
H5 H 0.2430 -0.0110 0.0667 0.055 Uiso 1 1 calc R
C6 C 0.3283(7) 0.1363(7) 0.1502(6) 0.052(2) Uani 1 1 d .
H6 H 0.4029 0.1628 0.1446 0.062 Uiso 1 1 calc R
C7 C 0.1737(6) 0.1258(6) 0.1952(5) 0.0365(15) Uani 1 1 d .
C8 C 0.3495(6) 0.2988(6) 0.2490(5) 0.0411(17) Uani 1 1 d .
C9 C 0.3153(7) 0.3721(7) 0.2029(5) 0.0456(18) Uani 1 1 d .
C10 C 0.3759(8) 0.4775(7) 0.2430(6) 0.056(2) Uani 1 1 d .
H10 H 0.3545 0.5269 0.2126 0.067 Uiso 1 1 calc R
C11 C 0.4695(8) 0.5133(7) 0.3287(7) 0.062(2) Uani 1 1 d .
C12 C 0.5021(8) 0.4382(7) 0.3713(6) 0.059(2) Uani 1 1 d .
H12 H 0.5649 0.4611 0.4281 0.070 Uiso 1 1 calc R
C13 C 0.4445(7) 0.3300(7) 0.3323(6) 0.0491(19) Uani 1 1 d .
C14 C 0.4840(8) 0.2516(8) 0.3802(6) 0.060(2) Uani 1 1 d .
H14A H 0.5445 0.2882 0.4396 0.090 Uiso 1 1 calc R
H14B H 0.5172 0.2168 0.3459 0.090 Uiso 1 1 calc R
H14C H 0.4157 0.1997 0.3857 0.090 Uiso 1 1 calc R
C15 C 0.2155(8) 0.3349(7) 0.1104(6) 0.055(2) Uani 1 1 d .
H15A H 0.1408 0.2931 0.1148 0.082 Uiso 1 1 calc R
H15B H 0.2346 0.2925 0.0700 0.082 Uiso 1 1 calc R
H15C H 0.2074 0.3954 0.0874 0.082 Uiso 1 1 calc R
C16 C 0.5344(11) 0.6312(9) 0.3728(10) 0.095(4) Uani 1 1 d .
H16A H 0.4984 0.6510 0.4131 0.142 Uiso 1 1 calc R
H16B H 0.5275 0.6711 0.3266 0.142 Uiso 1 1 calc R
H16C H 0.6184 0.6462 0.4066 0.142 Uiso 1 1 calc R
C17 C -0.0801(8) -0.2260(7) 0.2832(6) 0.055(2) Uani 1 1 d .
H17 H -0.1046 -0.2645 0.3230 0.066 Uiso 1 1 calc R
C18 C -0.0542(7) -0.1173(6) 0.2995(5) 0.0427(17) Uani 1 1 d .
C19 C -0.0624(7) -0.0667(6) 0.3840(5) 0.0440(17) Uani 1 1 d .
H19A H -0.0892 -0.1214 0.4151 0.053 Uiso 1 1 calc R
H19B H 0.0176 -0.0172 0.4242 0.053 Uiso 1 1 calc R
C20 C -0.2502(8) -0.0401(7) 0.3830(6) 0.053(2) Uani 1 1 d .
H20 H -0.2796 -0.0986 0.4059 0.063 Uiso 1 1 calc R
C21 C -0.3031(8) 0.0321(8) 0.3598(7) 0.059(2) Uani 1 1 d .
H21 H -0.3753 0.0323 0.3633 0.071 Uiso 1 1 calc R
C22 C -0.1281(7) 0.0799(6) 0.3334(5) 0.0403(16) Uani 1 1 d .
C23 C -0.2443(7) 0.1991(6) 0.3074(6) 0.050(2) Uani 1 1 d .
C24 C -0.3253(7) 0.1924(7) 0.2238(7) 0.055(2) Uani 1 1 d .
C25 C -0.3415(9) 0.2855(9) 0.2067(9) 0.070(3) Uani 1 1 d .
H25 H -0.3953 0.2822 0.1497 0.084 Uiso 1 1 calc R
C26 C -0.2849(11) 0.3798(10) 0.2670(12) 0.083(4) Uani 1 1 d .
C27 C -0.2043(11) 0.3836(8) 0.3524(11) 0.088(4) Uani 1 1 d .
H27 H -0.1648 0.4480 0.3953 0.106 Uiso 1 1 calc R
C28 C -0.1798(9) 0.2926(8) 0.3768(8) 0.065(3) Uani 1 1 d .
C29 C -0.0921(10) 0.2975(9) 0.4663(8) 0.081(3) Uani 1 1 d .
H29A H -0.0396 0.2631 0.4578 0.121 Uiso 1 1 calc R
H29B H -0.1350 0.2622 0.5014 0.121 Uiso 1 1 calc R
H29C H -0.0449 0.3705 0.4977 0.121 Uiso 1 1 calc R
C30 C -0.3959(8) 0.0885(8) 0.1541(8) 0.068(3) Uani 1 1 d .
H30A H -0.3416 0.0553 0.1473 0.102 Uiso 1 1 calc R
H30B H -0.4370 0.1014 0.0969 0.102 Uiso 1 1 calc R
H30C H -0.4542 0.0426 0.1736 0.102 Uiso 1 1 calc R
C31 C -0.3011(13) 0.4805(10) 0.2489(12) 0.111(5) Uani 1 1 d .
H31A H -0.2880 0.4929 0.1943 0.166 Uiso 1 1 calc R
H31B H -0.2438 0.5389 0.2990 0.166 Uiso 1 1 calc R
H31C H -0.3818 0.4744 0.2418 0.166 Uiso 1 1 calc R
C32 C 0.0249(9) 0.3859(7) 0.2546(7) 0.061(2) Uani 1 1 d .
H32A H -0.0620 0.3528 0.2374 0.073 Uiso 1 1 calc R
H32B H 0.0427 0.3895 0.2000 0.073 Uiso 1 1 calc R
C33 C 0.0749(12) 0.4971(8) 0.3166(10) 0.095(4) Uani 1 1 d .
H33A H 0.0807 0.5510 0.2815 0.115 Uiso 1 1 calc R
H33B H 0.0233 0.5021 0.3494 0.115 Uiso 1 1 calc R
C34 C 0.1904(12) 0.5098(10) 0.3772(10) 0.099(4) Uani 1 1 d .
H34A H 0.2084 0.5524 0.4362 0.119 Uiso 1 1 calc R
H34B H 0.2517 0.5453 0.3543 0.119 Uiso 1 1 calc R
C35 C 0.1890(9) 0.4059(7) 0.3846(6) 0.058(2) Uani 1 1 d .
H35A H 0.1822 0.3924 0.4414 0.070 Uiso 1 1 calc R
H35B H 0.2634 0.4004 0.3834 0.070 Uiso 1 1 calc R
C36 C -0.0145(6) -0.0527(6) 0.2428(5) 0.0391(16) Uani 1 1 d .
C37 C 0.3145(15) 0.9486(16) 0.333(2) 0.186(12) Uani 1 1 d .
C38 C 0.2552(16) 0.8840(17) 0.3782(13) 0.128(6) Uani 1 1 d .
C39 C 0.3267(17) 0.8291(17) 0.412(2) 0.189(11) Uani 1 1 d .
C40 C 0.425(3) 0.873(2) 0.367(4) 0.40(4) Uani 1 1 d .
C41 C 0.422(3) 0.3521(19) 0.958(2) 0.187(10) Uani 1 1 d .
C42 C 0.421(3) 0.315(2) 0.8674(18) 0.181(10) Uani 1 1 d .
C43 C 0.391(2) 0.1995(17) 0.8624(13) 0.154(8) Uani 1 1 d .
C44 C 0.3584(19) 0.1768(15) 0.9349(12) 0.158(9) Uani 1 1 d .

loop_
_atom_site_aniso_label
_atom_site_aniso_U_11
_atom_site_aniso_U_22
_atom_site_aniso_U_33
_atom_site_aniso_U_23
_atom_site_aniso_U_13
_atom_site_aniso_U_12
Lu1 0.03281(19) 0.03624(19) 0.03436(19) 0.00282(12) 0.01642(13) 0.00933(13)
N1 0.036(3) 0.039(3) 0.032(3) 0.002(3) 0.015(3) 0.011(3)
N2 0.029(3) 0.038(3) 0.041(3) 0.001(3) 0.014(3) 0.006(3)
N3 0.039(3) 0.049(4) 0.042(4) 0.010(3) 0.021(3) 0.013(3)
N4 0.040(4) 0.047(4) 0.058(4) 0.009(3) 0.030(3) 0.012(3)
O1 0.049(3) 0.044(3) 0.050(3) 0.004(3) 0.018(3) 0.016(3)
O2 0.105(9) 0.138(11) 0.34(2) 0.128(13) 0.118(11) 0.057(8)
O3 0.202(14) 0.131(11) 0.122(10) 0.008(8) 0.060(10) 0.035(10)
Br1 0.0569(5) 0.0739(7) 0.0500(5) 0.0153(5) 0.0117(4) 0.0111(5)
Br2 0.0583(5) 0.0808(7) 0.0472(5) -0.0010(5) 0.0129(4) 0.0299(5)
C1 0.058(5) 0.040(5) 0.068(6) 0.009(4) 0.027(5) 0.019(4)
C2 0.063(5) 0.046(5) 0.059(5) 0.008(4) 0.032(5) 0.023(4)
C3 0.033(4) 0.038(4) 0.041(4) 0.003(3) 0.012(3) 0.010(3)
C4 0.038(4) 0.041(4) 0.037(4) -0.004(3) 0.013(3) 0.010(3)
C5 0.043(4) 0.048(5) 0.048(4) -0.001(4) 0.023(4) 0.016(4)
C6 0.043(4) 0.053(5) 0.060(5) -0.001(4) 0.030(4) 0.013(4)
C7 0.031(4) 0.041(4) 0.033(4) 0.006(3) 0.013(3) 0.008(3)
C8 0.028(4) 0.045(4) 0.045(4) 0.003(3) 0.017(3) 0.005(3)
C9 0.041(4) 0.047(5) 0.044(4) 0.004(4) 0.019(4) 0.011(4)
C10 0.058(5) 0.048(5) 0.062(6) 0.013(4) 0.028(5) 0.016(4)
C11 0.054(5) 0.045(5) 0.068(6) -0.008(4) 0.021(5) 0.003(4)
C12 0.047(5) 0.054(5) 0.048(5) -0.009(4) 0.012(4) -0.003(4)
C13 0.034(4) 0.054(5) 0.048(5) 0.002(4) 0.011(4) 0.010(4)
C14 0.043(5) 0.077(7) 0.054(5) 0.016(5) 0.013(4) 0.020(5)
C15 0.050(5) 0.060(5) 0.053(5) 0.014(4) 0.020(4) 0.019(4)
C16 0.081(8) 0.055(7) 0.121(11) -0.009(7) 0.026(8) 0.011(6)
C17 0.059(5) 0.047(5) 0.058(5) 0.020(4) 0.025(4) 0.013(4)
C18 0.038(4) 0.045(4) 0.044(4) 0.010(3) 0.019(3) 0.012(3)
C19 0.045(4) 0.048(4) 0.043(4) 0.014(4) 0.020(4) 0.018(4)
C20 0.051(5) 0.057(5) 0.056(5) 0.014(4) 0.032(4) 0.016(4)
C21 0.050(5) 0.066(6) 0.071(6) 0.017(5) 0.040(5) 0.018(4)
C22 0.035(4) 0.043(4) 0.042(4) 0.003(3) 0.019(3) 0.011(3)
C23 0.042(4) 0.045(5) 0.073(6) 0.011(4) 0.038(4) 0.014(4)
C24 0.035(4) 0.052(5) 0.084(7) 0.023(5) 0.029(4) 0.016(4)
C25 0.046(5) 0.071(7) 0.112(9) 0.039(7) 0.045(6) 0.024(5)
C26 0.061(7) 0.063(7) 0.158(13) 0.043(8) 0.071(8) 0.029(6)
C27 0.079(8) 0.043(6) 0.160(13) -0.003(7) 0.093(9) 0.005(5)
C28 0.065(6) 0.049(5) 0.097(8) 0.004(5) 0.059(6) 0.016(5)
C29 0.081(7) 0.072(7) 0.071(7) -0.011(6) 0.031(6) 0.011(6)
C30 0.041(5) 0.072(7) 0.090(8) 0.023(6) 0.020(5) 0.022(5)
C31 0.115(10) 0.071(8) 0.207(17) 0.071(10) 0.114(12) 0.047(8)
C32 0.066(6) 0.047(5) 0.077(6) 0.017(5) 0.030(5) 0.027(4)
C33 0.095(9) 0.036(5) 0.132(11) 0.010(6) 0.028(9) 0.013(6)
C34 0.101(10) 0.064(7) 0.106(10) -0.012(7) 0.009(8) 0.037(7)
C35 0.064(6) 0.044(5) 0.058(5) -0.001(4) 0.020(5) 0.014(4)
C36 0.030(4) 0.044(4) 0.038(4) 0.004(3) 0.014(3) 0.008(3)
C37 0.086(11) 0.139(16) 0.40(4) 0.16(2) 0.120(17) 0.061(11)
C38 0.120(13) 0.174(18) 0.136(14) 0.077(13) 0.065(12) 0.083(13)
C39 0.118(14) 0.140(16) 0.37(4) 0.14(2) 0.14(2) 0.057(13)
C40 0.24(3) 0.12(2) 0.98(11) 0.12(4) 0.41(6) 0.07(2)
C41 0.26(3) 0.137(18) 0.23(3) 0.09(2) 0.12(2) 0.106(19)
C42 0.23(3) 0.20(3) 0.15(2) 0.10(2) 0.09(2) 0.09(2)
C43 0.20(2) 0.117(15) 0.092(12) -0.007(11) 0.036(13) 0.017(14)
C44 0.173(18) 0.119(14) 0.093(12) -0.036(10) 0.044(12) -0.034(12)

loop_
_atom_type_symbol
_atom_type_description
_atom_type_scat_dispersion_real
_atom_type_scat_dispersion_imag
_atom_type_scat_source
C C 0.0033 0.0016 'International Tables Vol C Tables 4.2.6.8 and 6.1.1.4'
H H 0.0000 0.0000 'International Tables Vol C Tables 4.2.6.8 and 6.1.1.4'
N N 0.0061 0.0033 'International Tables Vol C Tables 4.2.6.8 and 6.1.1.4'
O O 0.0106 0.0060 'International Tables Vol C Tables 4.2.6.8 and 6.1.1.4'
Br Br -0.2901 2.4595 'International Tables Vol C Tables 4.2.6.8 and 6.1.1.4'
Lu Lu -0.4720 5.8584 'International Tables Vol C Tables 4.2.6.8 and 6.1.1.4'

loop_
_geom_angle_atom_site_label_1
_geom_angle_atom_site_label_2
_geom_angle_atom_site_label_3
_geom_angle
O1 Lu1 C36 177.3(2)
O1 Lu1 C7 101.5(2)
C36 Lu1 C7 79.8(2)
O1 Lu1 C22 99.6(2)
C36 Lu1 C22 79.2(2)
C7 Lu1 C22 158.9(3)
O1 Lu1 Br1 84.15(13)
C36 Lu1 Br1 93.47(17)
C7 Lu1 Br1 92.22(16)
C22 Lu1 Br1 90.67(18)
O1 Lu1 Br2 84.53(13)
C36 Lu1 Br2 97.88(17)
C7 Lu1 Br2 87.94(16)
C22 Lu1 Br2 93.32(18)
Br1 Lu1 Br2 168.48(4)
C7 N1 C5 111.7(6)
C7 N1 C4 123.7(6)
C5 N1 C4 124.4(6)
C7 N2 C6 110.7(6)
C7 N2 C8 125.1(6)
C6 N2 C8 123.1(6)
C22 N3 C20 112.3(7)
C22 N3 C19 124.7(6)
C20 N3 C19 123.0(7)
C22 N4 C21 110.9(7)
C22 N4 C23 126.7(6)
C21 N4 C23 122.1(7)
C32 O1 C35 107.5(7)
C32 O1 Lu1 126.1(5)
C35 O1 Lu1 126.2(5)
C37 O2 C40 102.4(17)
C44 O3 C41 103.0(17)
C2 C1 C17 118.5(8)
C1 C2 C3 120.9(8)
C2 C3 C36 122.7(7)
C2 C3 C4 118.1(7)
C36 C3 C4 119.1(7)
N1 C4 C3 114.8(6)
C6 C5 N1 106.6(7)
C5 C6 N2 107.4(7)
N1 C7 N2 103.7(6)
N1 C7 Lu1 120.7(5)
N2 C7 Lu1 135.2(5)
C13 C8 C9 122.2(7)
C13 C8 N2 119.8(7)
C9 C8 N2 117.8(7)
C10 C9 C8 118.5(8)
C10 C9 C15 120.9(8)
C8 C9 C15 120.6(7)
C9 C10 C11 121.6(9)
C12 C11 C10 118.1(8)
C12 C11 C16 121.2(9)
C10 C11 C16 120.7(10)
C11 C12 C13 122.3(9)
C8 C13 C12 117.2(8)
C8 C13 C14 122.3(8)
C12 C13 C14 120.5(8)
C1 C17 C18 121.0(8)
C17 C18 C36 122.9(8)
C17 C18 C19 117.4(7)
C36 C18 C19 119.6(7)
N3 C19 C18 113.4(6)
N3 C20 C21 106.7(7)
C20 C21 N4 105.6(7)
N3 C22 N4 104.4(6)
N3 C22 Lu1 119.9(5)
N4 C22 Lu1 134.6(6)
C24 C23 C28 124.2(9)
C24 C23 N4 119.7(8)
C28 C23 N4 116.1(9)
C23 C24 C25 117.0(10)
C23 C24 C30 121.5(8)
C25 C24 C30 121.4(10)
C26 C25 C24 124.5(12)
C25 C26 C27 117.2(10)
C25 C26 C31 124.8(15)
C27 C26 C31 118.1(13)
C26 C27 C28 123.0(11)
C23 C28 C27 114.2(11)
C23 C28 C29 123.0(9)
C27 C28 C29 122.8(10)
O1 C32 C33 104.6(8)
C34 C33 C32 105.2(10)
C33 C34 C35 107.3(10)
C34 C35 O1 108.1(8)
C18 C36 C3 114.0(7)
C18 C36 Lu1 123.3(5)
C3 C36 Lu1 122.7(5)
O2 C37 C38 116.3(19)
C39 C38 C37 104.9(15)
C38 C39 C40 98(2)
O2 C40 C39 105.3(19)
O3 C41 C42 106.3(19)
C41 C42 C43 101.7(17)
C44 C43 C42 107(2)
O3 C44 C43 107.0(16)

loop_
_geom_bond_atom_site_label_1
_geom_bond_atom_site_label_2
_geom_bond_distance
Lu1 O1 2.415(5)
Lu1 C36 2.442(8)
Lu1 C7 2.481(7)
Lu1 C22 2.487(7)
Lu1 Br1 2.6752(10)
Lu1 Br2 2.6872(10)
N1 C7 1.342(9)
N1 C5 1.375(9)
N1 C4 1.472(9)
N2 C7 1.367(9)
N2 C6 1.367(10)
N2 C8 1.440(10)
N3 C22 1.358(10)
N3 C20 1.365(10)
N3 C19 1.479(10)
N4 C22 1.361(10)
N4 C21 1.403(10)
N4 C23 1.432(11)
O1 C32 1.421(10)
O1 C35 1.463(10)
O2 C37 1.232(18)
O2 C40 1.29(3)
O3 C44 1.366(19)
O3 C41 1.46(2)
C1 C2 1.379(12)
C1 C17 1.388(13)
C2 C3 1.398(11)
C3 C36 1.423(10)
C3 C4 1.519(11)
C5 C6 1.329(11)
C8 C13 1.383(11)
C8 C9 1.398(11)
C9 C10 1.360(12)
C9 C15 1.504(12)
C10 C11 1.399(13)
C11 C12 1.385(14)
C11 C16 1.518(13)
C12 C13 1.387(12)
C13 C14 1.499(12)
C17 C18 1.390(12)
C18 C36 1.422(10)
C18 C19 1.499(11)
C20 C21 1.376(13)
C23 C24 1.369(13)
C23 C28 1.406(13)
C24 C25 1.390(13)
C24 C30 1.505(14)
C25 C26 1.342(18)
C26 C27 1.398(19)
C26 C31 1.497(15)
C27 C28 1.435(16)
C28 C29 1.478(16)
C32 C33 1.533(14)
C33 C34 1.406(17)
C34 C35 1.430(14)
C37 C38 1.38(2)
C38 C39 1.37(2)
C39 C40 1.62(4)
C41 C42 1.47(3)
C42 C43 1.48(3)
C43 C44 1.38(3)
